data_7213853
loop_
_publ_author_name
'Wu, Hua'
'L\"u, Xiao-Li'
'Yang, Chun-Long'
'Dong, Chang-Xun'
'Wu, Mei-Sheng'

_publ_section_title
;
 Diverse topologies of seven d10 coordination polymers constructed from a
 long ligand and different carboxylates
;
_journal_issue 6
_journal_name_full CrystEngComm
_journal_page_first 992
_journal_paper_doi 10.1039/c3ce41974f
_journal_volume 16
_journal_year 2014
_chemical_formula_sum 'C22 H30 N6 O6 Zn'
_chemical_formula_weight 539.89
_chemical_name_systematic
;
 ?
;
_space_group_IT_number 2
_symmetry_cell_setting triclinic
_symmetry_space_group_name_Hall '-P 1'
_symmetry_space_group_name_H-M 'P -1'
_atom_sites_solution_hydrogens geom
_atom_sites_solution_primary direct
_atom_sites_solution_secondary difmap
_audit_creation_method SHELXL-97
_cell_angle_alpha 109.498(4)
_cell_angle_beta 92.338(4)
_cell_angle_gamma 115.87(9)
_cell_formula_units_Z 2
_cell_length_a 10.0880(4)
_cell_length_b 10.1850(4)
_cell_length_c 15.0410(7)
_cell_measurement_reflns_used 5783
_cell_measurement_temperature 293(2)
_cell_measurement_theta_max 29.3
_cell_measurement_theta_min 3.0
_cell_volume 1278.7(12)
_computing_cell_refinement CrysAlis
_computing_data_collection 'CrysAlis (Oxford Diffraction, 2006)'
_computing_data_reduction CrysAlis
_computing_structure_refinement 'SHELXL-97 (Sheldrick, 2008)'
_computing_structure_solution 'SHELXL-97 (Sheldrick, 2008)'
_diffrn_ambient_temperature 293(2)
_diffrn_detector_area_resol_mean 10.0
_diffrn_measured_fraction_theta_full 0.990
_diffrn_measured_fraction_theta_max 0.834
_diffrn_measurement_device_type 'Oxford Diffraction Gemini R Ultra'
_diffrn_measurement_method '\w scan'
_diffrn_radiation_monochromator graphite
_diffrn_radiation_source 'fine-focus sealed tube'
_diffrn_radiation_type MoK\a
_diffrn_radiation_wavelength 0.71073
_diffrn_reflns_av_R_equivalents 0.0176
_diffrn_reflns_av_sigmaI/netI 0.0441
_diffrn_reflns_limit_h_max 10
_diffrn_reflns_limit_h_min -13
_diffrn_reflns_limit_k_max 13
_diffrn_reflns_limit_k_min -11
_diffrn_reflns_limit_l_max 20
_diffrn_reflns_limit_l_min -20
_diffrn_reflns_number 9247
_diffrn_reflns_theta_full 25.00
_diffrn_reflns_theta_max 29.22
_diffrn_reflns_theta_min 2.99
_exptl_absorpt_coefficient_mu 1.008
_exptl_absorpt_correction_T_max 0.789
_exptl_absorpt_correction_T_min 0.756
_exptl_absorpt_correction_type multi-scan
_exptl_crystal_colour colorless
_exptl_crystal_density_diffrn 1.402
_exptl_crystal_density_method 'not measured'
_exptl_crystal_description block
_exptl_crystal_F_000 564
_exptl_crystal_size_max 0.27
_exptl_crystal_size_mid 0.24
_exptl_crystal_size_min 0.23
_refine_diff_density_max 0.662
_refine_diff_density_min -0.439
_refine_diff_density_rms 0.061
_refine_ls_extinction_method none
_refine_ls_goodness_of_fit_ref 0.939
_refine_ls_hydrogen_treatment mixed
_refine_ls_matrix_type full
_refine_ls_number_parameters 325
_refine_ls_number_reflns 5783
_refine_ls_number_restraints 4
_refine_ls_restrained_S_all 0.940
_refine_ls_R_factor_all 0.0563
_refine_ls_R_factor_gt 0.0400
_refine_ls_shift/su_max 0.000
_refine_ls_shift/su_mean 0.000
_refine_ls_structure_factor_coef Fsqd
_refine_ls_weighting_details 'calc w=1/[\s^2^(Fo^2^)+(0.0725P)^2^+0.0000P] where P=(Fo^2^+2Fc^2^)/3'
_refine_ls_weighting_scheme calc
_refine_ls_wR_factor_gt 0.1082
_refine_ls_wR_factor_ref 0.1125
_reflns_number_gt 4108
_reflns_number_total 5783
_reflns_threshold_expression >2\s(I)
_cod_data_source_file c3ce41974f.txt
_cod_data_source_block comp3
_cod_depositor_comments
;
The following automatic conversions were performed:

'_symmetry_cell_setting' value 'Triclinic' changed to 'triclinic'
according to
/usr/data/users/saulius/automatic-downloads/current/RSC/lib/dictionaries/cif_core.dic
dictionary named 'cif_core.dic' version 2.4.2 from 2011-04-26.

Automatic conversion script
Id: cif_fix_values 2281 2013-09-26 08:29:07Z andrius 
;
_cod_original_cell_volume 1278.72(10)
_cod_original_sg_symbol_Hall '-p 1'
_cod_original_sg_symbol_H-M 'p -1'
_cod_database_code 7213853

loop_
_symmetry_equiv_pos_as_xyz
'x, y, z'
'-x, -y, -z'

loop_
_atom_site_label
_atom_site_type_symbol
_atom_site_fract_x
_atom_site_fract_y
_atom_site_fract_z
_atom_site_U_iso_or_equiv
_atom_site_adp_type
_atom_site_occupancy
_atom_site_symmetry_multiplicity
_atom_site_calc_flag
_atom_site_refinement_flags
Zn1 Zn 0.69639(3) 0.08857(3) 0.38240(2) 0.03791(12) Uani 1 1 d .
C1 C 0.8789(3) 0.1933(3) 0.2429(2) 0.0507(7) Uani 1 1 d .
H1 H 0.8882 0.2943 0.2692 0.061 Uiso 1 1 calc R
C2 C 0.8261(4) -0.0411(4) 0.2139(2) 0.0633(8) Uani 1 1 d .
H2 H 0.7868 -0.1394 0.2184 0.076 Uiso 1 1 calc R
C3 C 1.0330(6) 0.2327(6) 0.1189(3) 0.1001(14) Uani 1 1 d .
H3A H 1.0482 0.3403 0.1460 0.120 Uiso 1 1 calc R
H3B H 0.9814 0.1858 0.0515 0.120 Uiso 1 1 calc R
C4 C 1.1805(5) 0.2382(6) 0.1235(3) 0.1024(15) Uani 1 1 d .
H4A H 1.1683 0.1345 0.0848 0.123 Uiso 1 1 calc R
H4B H 1.2257 0.2668 0.1898 0.123 Uiso 1 1 calc R
C5 C 1.2854(7) 0.3622(7) 0.0851(5) 0.157(3) Uani 1 1 d .
H5A H 1.2381 0.3336 0.0193 0.188 Uiso 1 1 calc R
H5B H 1.2964 0.4652 0.1242 0.188 Uiso 1 1 calc R
C6 C 1.4247(9) 0.3727(11) 0.0867(6) 0.232(5) Uani 1 1 d .
H6A H 1.4167 0.2722 0.0453 0.278 Uiso 1 1 calc R
H6B H 1.4738 0.4004 0.1520 0.278 Uiso 1 1 calc R
C7 C 1.5217(11) 0.5109(10) 0.0477(5) 0.302(8) Uani 1 1 d .
H7A H 1.5226 0.6075 0.0894 0.363 Uiso 1 1 calc R
H7B H 1.6252 0.5299 0.0574 0.363 Uiso 1 1 calc R
C8 C 0.7519(3) 0.1212(4) 0.5857(2) 0.0543(7) Uani 1 1 d .
H8 H 0.6669 0.0238 0.5710 0.065 Uiso 1 1 calc R
C9 C 0.9239(3) 0.3250(3) 0.5781(2) 0.0567(7) Uani 1 1 d .
H9 H 0.9835 0.3981 0.5534 0.068 Uiso 1 1 calc R
C10 C 0.8313(8) 0.1809(7) 0.7608(3) 0.127(2) Uani 1 1 d .
H10A H 0.7810 0.0669 0.7422 0.152 Uiso 1 1 calc R
H10B H 0.9327 0.2233 0.7968 0.152 Uiso 1 1 calc R
C11 C 0.7604(9) 0.2387(14) 0.8163(6) 0.212(4) Uani 1 1 d .
H11A H 0.6597 0.1988 0.7802 0.254 Uiso 1 1 calc R
H11B H 0.8124 0.3531 0.8371 0.254 Uiso 1 1 calc R
C12 C 0.7479(8) 0.1958(12) 0.9083(5) 0.205(4) Uani 1 1 d .
H12A H 0.8163 0.1538 0.9139 0.245 Uiso 1 1 calc R
H12B H 0.7802 0.2919 0.9654 0.245 Uiso 1 1 calc R
C13 C 0.5953(7) 0.0799(8) 0.9056(3) 0.143(2) Uani 1 1 d .
H13A H 0.5692 -0.0215 0.8547 0.172 Uiso 1 1 calc R
H13B H 0.5245 0.1137 0.8897 0.172 Uiso 1 1 calc R
C14 C 0.5786(5) 0.0586(8) 1.0017(3) 0.133(2) Uani 1 1 d .
H14A H 0.6481 0.0231 1.0172 0.160 Uiso 1 1 calc R
H14B H 0.6057 0.1601 1.0528 0.160 Uiso 1 1 calc R
C15 C 0.5428(2) 0.3925(2) 0.37743(16) 0.0314(5) Uani 1 1 d .
C16 C 0.6235(2) 0.5408(2) 0.37525(17) 0.0332(5) Uani 1 1 d .
H16 H 0.7254 0.5805 0.3739 0.040 Uiso 1 1 calc R
C17 C 0.5519(2) 0.6308(2) 0.37512(17) 0.0317(5) Uani 1 1 d .
C18 C 0.4005(2) 0.5720(3) 0.37744(17) 0.0333(5) Uani 1 1 d .
H18 H 0.3528 0.6319 0.3767 0.040 Uiso 1 1 calc R
C19 C 0.3194(2) 0.4236(3) 0.38093(17) 0.0338(5) Uani 1 1 d .
C20 C 0.3911(2) 0.3336(2) 0.38010(17) 0.0331(5) Uani 1 1 d .
H20 H 0.3371 0.2336 0.3813 0.040 Uiso 1 1 calc R
C21 C 0.6208(3) 0.2972(3) 0.37969(18) 0.0360(5) Uani 1 1 d .
C22 C 0.6412(3) 0.7940(3) 0.37661(18) 0.0370(5) Uani 1 1 d .
O1 O 0.53905(18) 0.15537(18) 0.37323(13) 0.0433(4) Uani 1 1 d .
O2 O 0.75868(19) 0.3554(2) 0.38844(15) 0.0492(5) Uani 1 1 d .
O1W O 0.0764(2) 0.1092(3) 0.42668(18) 0.0601(6) Uani 1 1 d D
O3 O 0.78231(19) 0.85634(19) 0.39313(15) 0.0506(5) Uani 1 1 d .
O4 O 0.56858(18) 0.86281(18) 0.36186(14) 0.0456(4) Uani 1 1 d .
O5 O 0.17139(19) 0.3708(2) 0.38445(16) 0.0493(5) Uani 1 1 d D
N1 N 0.8060(2) 0.0787(2) 0.27333(15) 0.0428(5) Uani 1 1 d .
N2 N 0.9365(3) 0.1433(3) 0.16978(19) 0.0626(7) Uani 1 1 d .
N3 N 0.9039(4) -0.0100(4) 0.1500(2) 0.0785(8) Uani 1 1 d .
N4 N 0.8006(2) 0.1864(2) 0.52278(16) 0.0416(5) Uani 1 1 d .
N5 N 0.9522(3) 0.3474(4) 0.6686(2) 0.0764(8) Uani 1 1 d .
N6 N 0.8412(4) 0.2143(4) 0.6720(2) 0.0700(7) Uani 1 1 d .
H1WA H -0.007(3) 0.039(4) 0.414(3) 0.105 Uiso 1 1 d D
H1WB H 0.120(4) 0.128(5) 0.480(2) 0.105 Uiso 1 1 d D
H5WA H 0.132(4) 0.285(4) 0.395(3) 0.105 Uiso 1 1 d D

loop_
_atom_site_aniso_label
_atom_site_aniso_U_11
_atom_site_aniso_U_22
_atom_site_aniso_U_33
_atom_site_aniso_U_23
_atom_site_aniso_U_13
_atom_site_aniso_U_12
Zn1 0.03362(17) 0.02928(16) 0.0636(2) 0.02756(14) 0.01725(13) 0.01829(12)
C1 0.0482(16) 0.0485(16) 0.0588(18) 0.0293(14) 0.0158(13) 0.0193(13)
C2 0.076(2) 0.0456(17) 0.073(2) 0.0262(16) 0.0336(17) 0.0284(16)
C3 0.123(4) 0.112(3) 0.093(3) 0.072(3) 0.068(3) 0.052(3)
C4 0.089(3) 0.102(3) 0.067(2) 0.029(2) 0.032(2) 0.007(3)
C5 0.136(5) 0.109(4) 0.163(5) 0.041(4) 0.101(4) 0.011(4)
C6 0.162(7) 0.231(9) 0.174(7) 0.066(6) 0.094(6) -0.007(7)
C7 0.276(11) 0.177(7) 0.201(9) 0.015(8) 0.167(10) -0.068(7)
C8 0.0560(17) 0.0524(17) 0.071(2) 0.0361(16) 0.0267(16) 0.0295(15)
C9 0.0480(16) 0.0478(17) 0.073(2) 0.0275(15) 0.0162(15) 0.0185(14)
C10 0.209(6) 0.173(5) 0.069(3) 0.058(3) 0.045(3) 0.141(5)
C11 0.206(7) 0.441(15) 0.169(6) 0.219(9) 0.122(6) 0.226(9)
C12 0.132(5) 0.400(13) 0.127(5) 0.183(7) 0.059(4) 0.104(7)
C13 0.132(5) 0.223(7) 0.072(3) 0.082(4) 0.026(3) 0.064(5)
C14 0.105(4) 0.197(6) 0.082(3) 0.077(4) 0.020(3) 0.043(4)
C15 0.0330(11) 0.0236(11) 0.0427(13) 0.0170(10) 0.0102(10) 0.0147(9)
C16 0.0287(11) 0.0256(11) 0.0511(14) 0.0205(10) 0.0142(10) 0.0133(9)
C17 0.0318(11) 0.0255(11) 0.0441(13) 0.0202(10) 0.0105(10) 0.0139(9)
C18 0.0327(12) 0.0270(11) 0.0490(14) 0.0207(10) 0.0107(10) 0.0173(9)
C19 0.0270(11) 0.0293(11) 0.0476(14) 0.0197(10) 0.0096(10) 0.0120(9)
C20 0.0333(12) 0.0231(10) 0.0477(14) 0.0213(10) 0.0109(10) 0.0120(9)
C21 0.0354(13) 0.0296(12) 0.0505(15) 0.0206(11) 0.0140(10) 0.0178(10)
C22 0.0368(13) 0.0262(11) 0.0532(15) 0.0220(11) 0.0118(11) 0.0145(10)
O1 0.0347(9) 0.0276(8) 0.0793(13) 0.0307(9) 0.0157(8) 0.0173(7)
O2 0.0342(9) 0.0374(9) 0.0886(14) 0.0331(9) 0.0199(9) 0.0208(8)
O1W 0.0342(10) 0.0571(13) 0.0941(16) 0.0521(13) 0.0154(10) 0.0094(9)
O3 0.0342(10) 0.0333(9) 0.0919(14) 0.0377(10) 0.0146(9) 0.0127(8)
O4 0.0391(9) 0.0284(8) 0.0793(13) 0.0320(9) 0.0112(9) 0.0166(7)
O5 0.0289(9) 0.0422(10) 0.0893(14) 0.0391(10) 0.0193(9) 0.0171(8)
N1 0.0403(11) 0.0353(11) 0.0552(13) 0.0222(10) 0.0156(10) 0.0162(9)
N2 0.0708(17) 0.0602(16) 0.0604(16) 0.0337(14) 0.0269(13) 0.0258(14)
N3 0.099(2) 0.0672(19) 0.0707(19) 0.0289(16) 0.0440(17) 0.0371(18)
N4 0.0386(11) 0.0370(11) 0.0624(14) 0.0284(10) 0.0196(10) 0.0219(10)
N5 0.0689(19) 0.079(2) 0.0676(19) 0.0225(16) 0.0033(14) 0.0292(17)
N6 0.082(2) 0.085(2) 0.0625(18) 0.0398(16) 0.0246(15) 0.0477(18)

loop_
_atom_type_symbol
_atom_type_description
_atom_type_scat_dispersion_real
_atom_type_scat_dispersion_imag
_atom_type_scat_source
C C 0.0033 0.0016 'International Tables Vol C Tables 4.2.6.8 and 6.1.1.4'
H H 0.0000 0.0000 'International Tables Vol C Tables 4.2.6.8 and 6.1.1.4'
O O 0.0106 0.0060 'International Tables Vol C Tables 4.2.6.8 and 6.1.1.4'
Zn Zn 0.2839 1.4301 'International Tables Vol C Tables 4.2.6.8 and 6.1.1.4'
N N 0.0061 0.0033 'International Tables Vol C Tables 4.2.6.8 and 6.1.1.4'

loop_
_geom_angle_atom_site_label_1
_geom_angle_atom_site_label_2
_geom_angle_atom_site_label_3
_geom_angle
_geom_angle_site_symmetry_1
_geom_angle_site_symmetry_3
O4 Zn1 O1 100.86(9) 1_545 .
O4 Zn1 N4 102.05(10) 1_545 .
O1 Zn1 N4 107.28(8) . .
O4 Zn1 N1 104.11(9) 1_545 .
O1 Zn1 N1 115.42(8) . .
N4 Zn1 N1 123.60(9) . .
O4 Zn1 O2 158.08(6) 1_545 .
O1 Zn1 O2 57.61(10) . .
N4 Zn1 O2 89.58(9) . .
N1 Zn1 O2 84.04(9) . .
O4 Zn1 C21 130.13(7) 1_545 .
O1 Zn1 C21 29.37(8) . .
N4 Zn1 C21 99.26(8) . .
N1 Zn1 C21 100.44(9) . .
O2 Zn1 C21 28.23(7) . .
N2 C1 N1 110.0(3) . .
N2 C1 H1 125.0 . .
N1 C1 H1 125.0 . .
N3 C2 N1 115.6(3) . .
N3 C2 H2 122.2 . .
N1 C2 H2 122.2 . .
N2 C3 C4 114.1(4) . .
N2 C3 H3A 108.7 . .
C4 C3 H3A 108.7 . .
N2 C3 H3B 108.7 . .
C4 C3 H3B 108.7 . .
H3A C3 H3B 107.6 . .
C3 C4 C5 109.9(5) . .
C3 C4 H4A 109.7 . .
C5 C4 H4A 109.7 . .
C3 C4 H4B 109.7 . .
C5 C4 H4B 109.7 . .
H4A C4 H4B 108.2 . .
C6 C5 C4 113.0(7) . .
C6 C5 H5A 109.0 . .
C4 C5 H5A 109.0 . .
C6 C5 H5B 109.0 . .
C4 C5 H5B 109.0 . .
H5A C5 H5B 107.8 . .
C5 C6 C7 106.8(9) . .
C5 C6 H6A 110.4 . .
C7 C6 H6A 110.4 . .
C5 C6 H6B 110.4 . .
C7 C6 H6B 110.4 . .
H6A C6 H6B 108.6 . .
C7 C7 C6 120.0(8) 2_865 .
C7 C7 H7A 107.3 2_865 .
C6 C7 H7A 107.3 . .
C7 C7 H7B 107.3 2_865 .
C6 C7 H7B 107.3 . .
H7A C7 H7B 106.9 . .
N6 C8 N4 110.2(3) . .
N6 C8 H8 124.9 . .
N4 C8 H8 124.9 . .
N5 C9 N4 114.4(3) . .
N5 C9 H9 122.8 . .
N4 C9 H9 122.8 . .
C11 C10 N6 114.3(5) . .
C11 C10 H10A 108.7 . .
N6 C10 H10A 108.7 . .
C11 C10 H10B 108.7 . .
N6 C10 H10B 108.7 . .
H10A C10 H10B 107.6 . .
C10 C11 C12 112.6(7) . .
C10 C11 H11A 109.1 . .
C12 C11 H11A 109.1 . .
C10 C11 H11B 109.1 . .
C12 C11 H11B 109.1 . .
H11A C11 H11B 107.8 . .
C13 C12 C11 113.5(5) . .
C13 C12 H12A 108.9 . .
C11 C12 H12A 108.9 . .
C13 C12 H12B 108.9 . .
C11 C12 H12B 108.9 . .
H12A C12 H12B 107.7 . .
C12 C13 C14 113.1(4) . .
C12 C13 H13A 109.0 . .
C14 C13 H13A 109.0 . .
C12 C13 H13B 109.0 . .
C14 C13 H13B 109.0 . .
H13A C13 H13B 107.8 . .
C14 C14 C13 112.5(5) 2_657 .
C14 C14 H14A 109.1 2_657 .
C13 C14 H14A 109.1 . .
C14 C14 H14B 109.1 2_657 .
C13 C14 H14B 109.1 . .
H14A C14 H14B 107.8 . .
C16 C15 C20 120.1(2) . .
C16 C15 C21 119.73(19) . .
C20 C15 C21 120.10(19) . .
C15 C16 C17 119.8(2) . .
C15 C16 H16 120.1 . .
C17 C16 H16 120.1 . .
C18 C17 C16 120.1(2) . .
C18 C17 C22 120.2(2) . .
C16 C17 C22 119.62(19) . .
C17 C18 C19 120.3(2) . .
C17 C18 H18 119.9 . .
C19 C18 H18 119.9 . .
O5 C19 C18 118.5(2) . .
O5 C19 C20 122.0(2) . .
C18 C19 C20 119.4(2) . .
C15 C20 C19 120.3(2) . .
C15 C20 H20 119.9 . .
C19 C20 H20 119.9 . .
O2 C21 O1 121.9(2) . .
O2 C21 C15 120.6(2) . .
O1 C21 C15 117.50(19) . .
O2 C21 Zn1 71.96(14) . .
O1 C21 Zn1 49.98(10) . .
C15 C21 Zn1 167.45(16) . .
O3 C22 O4 123.4(2) . .
O3 C22 C17 119.0(2) . .
O4 C22 C17 117.6(2) . .
C21 O1 Zn1 100.64(15) . .
C21 O2 Zn1 79.80(16) . .
H1WA O1W H1WB 110(3) . .
C22 O4 Zn1 114.76(15) . 1_565
C19 O5 H5WA 113(3) . .
C1 N1 C2 102.4(2) . .
C1 N1 Zn1 127.15(19) . .
C2 N1 Zn1 130.41(19) . .
C1 N2 N3 110.1(2) . .
C1 N2 C3 128.5(3) . .
N3 N2 C3 121.1(3) . .
C2 N3 N2 101.7(3) . .
C8 N4 C9 102.6(2) . .
C8 N4 Zn1 124.1(2) . .
C9 N4 Zn1 133.26(19) . .
C9 N5 N6 103.0(3) . .
C8 N6 N5 109.8(3) . .
C8 N6 C10 127.1(4) . .
N5 N6 C10 123.0(4) . .

loop_
_geom_bond_atom_site_label_1
_geom_bond_atom_site_label_2
_geom_bond_distance
_geom_bond_site_symmetry_2
Zn1 O4 1.988(3) 1_545
Zn1 O1 1.9971(17) .
Zn1 N4 2.014(2) .
Zn1 N1 2.014(2) .
Zn1 O2 2.4760(19) .
Zn1 C21 2.563(2) .
C1 N2 1.321(4) .
C1 N1 1.322(3) .
C1 H1 0.9300 .
C2 N3 1.298(4) .
C2 N1 1.354(4) .
C2 H2 0.9300 .
C3 N2 1.455(4) .
C3 C4 1.462(6) .
C3 H3A 0.9700 .
C3 H3B 0.9700 .
C4 C5 1.555(6) .
C4 H4A 0.9700 .
C4 H4B 0.9700 .
C5 C6 1.361(11) .
C5 H5A 0.9700 .
C5 H5B 0.9700 .
C6 C7 1.637(10) .
C6 H6A 0.9700 .
C6 H6B 0.9700 .
C7 C7 1.397(18) 2_865
C7 H7A 0.9700 .
C7 H7B 0.9700 .
C8 N6 1.317(4) .
C8 N4 1.322(3) .
C8 H8 0.9300 .
C9 N5 1.300(4) .
C9 N4 1.354(4) .
C9 H9 0.9300 .
C10 C11 1.282(8) .
C10 N6 1.481(5) .
C10 H10A 0.9700 .
C10 H10B 0.9700 .
C11 C12 1.578(7) .
C11 H11A 0.9700 .
C11 H11B 0.9700 .
C12 C13 1.464(8) .
C12 H12A 0.9700 .
C12 H12B 0.9700 .
C13 C14 1.538(6) .
C13 H13A 0.9700 .
C13 H13B 0.9700 .
C14 C14 1.497(10) 2_657
C14 H14A 0.9700 .
C14 H14B 0.9700 .
C15 C16 1.382(3) .
C15 C20 1.387(3) .
C15 C21 1.500(3) .
C16 C17 1.394(3) .
C16 H16 0.9300 .
C17 C18 1.382(3) .
C17 C22 1.497(3) .
C18 C19 1.390(3) .
C18 H18 0.9300 .
C19 O5 1.359(3) .
C19 C20 1.391(3) .
C20 H20 0.9300 .
C21 O2 1.232(3) .
C21 O1 1.279(3) .
C22 O3 1.252(3) .
C22 O4 1.271(3) .
O1W H1WA 0.79(2) .
O1W H1WB 0.81(2) .
O4 Zn1 1.988(3) 1_565
O5 H5WA 0.86(3) .
N2 N3 1.367(4) .
N5 N6 1.349(4) .

loop_
_geom_hbond_atom_site_label_D
_geom_hbond_atom_site_label_H
_geom_hbond_atom_site_label_A
_geom_hbond_distance_DH
_geom_hbond_distance_HA
_geom_hbond_distance_DA
_geom_hbond_angle_DHA
_geom_hbond_site_symmetry_A
O1W H1WB O3 0.81(2) 2.04(2) 2.848(3) 172(4) 2_666
O1W H1WA O3 0.79(2) 2.04(3) 2.834(5) 174(4) 1_445
O5 H5WA O1W 0.86(3) 1.86(3) 2.715(3) 172(4) .

loop_
_geom_torsion_atom_site_label_1
_geom_torsion_atom_site_label_2
_geom_torsion_atom_site_label_3
_geom_torsion_atom_site_label_4
_geom_torsion
_geom_torsion_site_symmetry_1
_geom_torsion_site_symmetry_4
N2 C3 C4 C5 -168.9(4) . .
C3 C4 C5 C6 -179.5(6) . .
C4 C5 C6 C7 -178.2(5) . .
C5 C6 C7 C7 -65.4(17) . 2_865
N6 C10 C11 C12 178.2(6) . .
C10 C11 C12 C13 -108.3(9) . .
C11 C12 C13 C14 -170.9(7) . .
C12 C13 C14 C14 179.2(8) . 2_657
C20 C15 C16 C17 -0.4(4) . .
C21 C15 C16 C17 -178.7(2) . .
C15 C16 C17 C18 0.2(4) . .
C15 C16 C17 C22 177.7(2) . .
C16 C17 C18 C19 0.7(4) . .
C22 C17 C18 C19 -176.8(2) . .
C17 C18 C19 O5 179.1(2) . .
C17 C18 C19 C20 -1.3(4) . .
C16 C15 C20 C19 -0.2(4) . .
C21 C15 C20 C19 178.1(2) . .
O5 C19 C20 C15 -179.4(2) . .
C18 C19 C20 C15 1.1(4) . .
C16 C15 C21 O2 6.6(4) . .
C20 C15 C21 O2 -171.7(2) . .
C16 C15 C21 O1 -174.1(2) . .
C20 C15 C21 O1 7.6(3) . .
C16 C15 C21 Zn1 -177.7(7) . .
C20 C15 C21 Zn1 4.0(9) . .
O4 Zn1 C21 O2 -174.16(14) 1_545 .
O1 Zn1 C21 O2 -179.7(3) . .
N4 Zn1 C21 O2 71.38(17) . .
N1 Zn1 C21 O2 -55.50(16) . .
O4 Zn1 C21 O1 5.55(19) 1_545 .
N4 Zn1 C21 O1 -108.90(17) . .
N1 Zn1 C21 O1 124.21(16) . .
O2 Zn1 C21 O1 179.7(3) . .
O4 Zn1 C21 C15 9.8(8) 1_545 .
O1 Zn1 C21 C15 4.2(7) . .
N4 Zn1 C21 C15 -104.7(8) . .
N1 Zn1 C21 C15 128.4(8) . .
O2 Zn1 C21 C15 -176.1(9) . .
C18 C17 C22 O3 166.4(2) . .
C16 C17 C22 O3 -11.1(4) . .
C18 C17 C22 O4 -12.8(4) . .
C16 C17 C22 O4 169.7(2) . .
O2 C21 O1 Zn1 0.3(3) . .
C15 C21 O1 Zn1 -178.97(17) . .
O4 Zn1 O1 C21 -175.68(15) 1_545 .
N4 Zn1 O1 C21 77.93(17) . .
N1 Zn1 O1 C21 -64.21(17) . .
O2 Zn1 O1 C21 -0.16(14) . .
O1 C21 O2 Zn1 -0.3(2) . .
C15 C21 O2 Zn1 179.0(2) . .
O4 Zn1 O2 C21 12.0(3) 1_545 .
O1 Zn1 O2 C21 0.16(15) . .
N4 Zn1 O2 C21 -110.72(16) . .
N1 Zn1 O2 C21 125.42(16) . .
O3 C22 O4 Zn1 -7.0(3) . 1_565
C17 C22 O4 Zn1 172.23(16) . 1_565
N2 C1 N1 C2 0.6(3) . .
N2 C1 N1 Zn1 -179.93(18) . .
N3 C2 N1 C1 -0.3(4) . .
N3 C2 N1 Zn1 -179.7(2) . .
O4 Zn1 N1 C1 164.3(2) 1_545 .
O1 Zn1 N1 C1 54.8(3) . .
N4 Zn1 N1 C1 -80.5(3) . .
O2 Zn1 N1 C1 5.0(2) . .
C21 Zn1 N1 C1 28.1(2) . .
O4 Zn1 N1 C2 -16.4(3) 1_545 .
O1 Zn1 N1 C2 -126.0(3) . .
N4 Zn1 N1 C2 98.7(3) . .
O2 Zn1 N1 C2 -175.7(3) . .
C21 Zn1 N1 C2 -152.7(3) . .
N1 C1 N2 N3 -0.8(4) . .
N1 C1 N2 C3 -175.5(3) . .
C4 C3 N2 C1 119.7(4) . .
C4 C3 N2 N3 -54.6(5) . .
N1 C2 N3 N2 -0.2(4) . .
C1 N2 N3 C2 0.6(4) . .
C3 N2 N3 C2 175.8(3) . .
N6 C8 N4 C9 -0.6(3) . .
N6 C8 N4 Zn1 -178.53(18) . .
N5 C9 N4 C8 -0.1(3) . .
N5 C9 N4 Zn1 177.6(2) . .
O4 Zn1 N4 C8 -19.3(2) 1_545 .
O1 Zn1 N4 C8 86.3(2) . .
N1 Zn1 N4 C8 -135.5(2) . .
O2 Zn1 N4 C8 142.0(2) . .
C21 Zn1 N4 C8 115.3(2) . .
O4 Zn1 N4 C9 163.4(2) 1_545 .
O1 Zn1 N4 C9 -91.0(2) . .
N1 Zn1 N4 C9 47.3(3) . .
O2 Zn1 N4 C9 -35.3(2) . .
C21 Zn1 N4 C9 -61.9(2) . .
N4 C9 N5 N6 0.7(4) . .
N4 C8 N6 N5 1.0(4) . .
N4 C8 N6 C10 -176.2(3) . .
C9 N5 N6 C8 -1.0(4) . .
C9 N5 N6 C10 176.4(3) . .
C11 C10 N6 C8 -96.2(8) . .
C11 C10 N6 N5 86.9(8) . .
